data_2102488
loop_
_publ_author_name
'Scheins, Stephan'
'Dittrich, Birger'
'Messerschmidt, Marc'
'Luger, Peter'
'Paulmann, Carsten'

_publ_contact_author
;
     Prof. Dr. Peter Luger
     Institut f\"ur Chemie
     Kristallographie
     Freie Universit\"at Berlin
     Takustr. 6
     14195 Berlin
     Germany
;
_publ_contact_author_email luger@chemie.fu-berlin.de
_publ_contact_author_fax 0049-30-83853464
_publ_contact_author_phone 0049-30-83853411
_publ_section_title
;
 Atomic volumes and charges in a system with a strong hydrogen bond:
 <small>L</small>-tryptophan formic acid
;
_journal_date_accepted 2004-01-22
_journal_date_recd_electronic 2003-06-24
_journal_issue 2
_journal_name_full 'Acta Crystallographica Section B'
_journal_page_first 184
_journal_page_last 190
_journal_paper_category FA
_journal_paper_doi 10.1107/S0108768104001739
_journal_volume 60
_journal_year 2004
_chemical_formula_moiety 'C11 H12 N2 O2, C H2 O2'
_chemical_formula_sum 'C12 H14 N2 O4'
_chemical_formula_weight 250.25
_chemical_name_common 'L-Tryptophan Formic acid'
_space_group_IT_number 19
_symmetry_cell_setting orthorhombic
_symmetry_space_group_name_Hall 'P 2ac 2ab'
_symmetry_space_group_name_H-M 'P 21 21 21'
_atom_type_scat_source 'International Tables Vol. IV Tables 2.2B and 2.3.1'
_cell_angle_alpha 90.000
_cell_angle_beta 90.000
_cell_angle_gamma 90.000
_cell_formula_units_Z 4
_cell_length_a 5.2951(3)
_cell_length_b 8.1213(4)
_cell_length_c 27.256(2)
_cell_measurement_reflns_used 20000
_cell_measurement_temperature 100
_cell_measurement_theta_max 47.95
_cell_measurement_theta_min 2.56
_cell_volume 1172.09(12)
_computing_cell_refinement 'SAINT (Siemens, 1996)'
_computing_data_collection 'SMART (Siemens, 1996)'
_computing_data_reduction 'SAINT (Siemens, 1996)'
_computing_molecular_graphics 'Koritsanszky et al, (1995)'
_computing_publication_material 'Koritsanszky et al, (1995)'
_computing_structure_refinement 'Koritsanszky et al, (1995)'
_diffrn_measured_fraction_theta_full 0.989
_diffrn_measured_fraction_theta_max 0.871
_diffrn_measurement_device
;
Bruker SMART 1000 CCD Detector at DESY
HASYLAB beamline F1
on kappa-axis diffractometer
;
_diffrn_measurement_method '\w and \f'
_diffrn_radiation_type Synchrotron
_diffrn_radiation_wavelength 0.54
_diffrn_reflns_av_R_equivalents 0.030
_diffrn_reflns_limit_h_max 7
_diffrn_reflns_limit_h_min -14
_diffrn_reflns_limit_k_max 10
_diffrn_reflns_limit_k_min -22
_diffrn_reflns_limit_l_max 64
_diffrn_reflns_limit_l_min -65
_diffrn_reflns_number 62915
_diffrn_reflns_theta_full 32.7
_diffrn_reflns_theta_max 48.18
_diffrn_standards_decay_% 'not observed'
_diffrn_standards_number no
_exptl_absorpt_coefficient_mu 0.067
_exptl_absorpt_correction_T_max 0.0
_exptl_absorpt_correction_T_min 0.0
_exptl_absorpt_correction_type none
_exptl_crystal_colour colorless
_exptl_crystal_density_diffrn 1.4180(10)
_exptl_crystal_description block
_exptl_crystal_F_000 528
_exptl_crystal_size_max 0.40
_exptl_crystal_size_mid 0.35
_exptl_crystal_size_min 0.30
_refine_diff_density_max 0.205
_refine_diff_density_min -0.207
_refine_ls_extinction_method none
_refine_ls_goodness_of_fit_ref 1.2389
_refine_ls_hydrogen_treatment mixed
_refine_ls_number_parameters 541
_refine_ls_number_reflns 10905
_refine_ls_R_factor_gt 0.0223
_refine_ls_shift/su_max 0.00017
_refine_ls_structure_factor_coef F
_refine_ls_weighting_scheme sigma
_refine_ls_wR_factor_ref 0.0234
_reflns_number_gt 10905
_reflns_number_total 12305
_reflns_threshold_expression 'I > 2.5 \s(I)'
_cod_data_source_file lc5002.cif
_cod_data_source_block TRP
_cod_original_cell_volume 1172.10(10)
_cod_database_code 2102488
_cod_database_fobs_code 2102488

loop_
_symmetry_equiv_pos_site_id
_symmetry_equiv_pos_as_xyz
1 +X,+Y,+Z
2 1/2-X,-Y,1/2+Z
3 -X,1/2+Y,1/2-Z
4 1/2+X,1/2-Y,-Z

loop_
_atom_site_aniso_label
_atom_site_aniso_U_11
_atom_site_aniso_U_22
_atom_site_aniso_U_33
_atom_site_aniso_U_12
_atom_site_aniso_U_13
_atom_site_aniso_U_23
O(13) 0.01140(6) 0.01222(6) 0.01916(8) 0.00206(6) -.00004(6) -.00184(6)
O(14) 0.01414(7) 0.01302(6) 0.01926(9) 0.00074(6) 0.00164(7) 0.00507(6)
O(16) 0.0504(3) 0.01440(10) 0.0269(2) 0.01440(10) -0.0008(2) -0.00140(10)
O(17) 0.02770(10) 0.01430(10) 0.01880(10) 0.00440(10) 0.00440(10) 0.00350(10)
N(1) 0.01397(6) 0.02121(9) 0.01368(7) 0.00372(7) -.00255(6) 0.00067(6)
N(15) 0.01244(6) 0.01141(5) 0.01293(6) 0.00193(5) 0.00104(5) -.00151(5)
C(2) 0.01503(7) 0.01601(8) 0.01326(7) 0.00453(7) -.00015(6) 0.00163(6)
C(3) 0.01232(6) 0.01220(6) 0.01079(5) 0.00161(6) 0.00028(5) 0.00060(5)
C(4) 0.01409(6) 0.01287(6) 0.01442(7) 0.00208(6) -.00072(6) -.00115(5)
C(5) 0.01928(9) 0.01303(7) 0.01743(8) 0.00071(7) 0.00092(7) -.00212(6)
C(6) 0.02020(10) 0.01620(10) 0.01630(10) -0.00410(10) 0.00160(10) -0.00340(10)
C(7) 0.01546(8) 0.02056(9) 0.01342(7) -.00412(8) -.00012(6) -.00229(6)
C(8) 0.01195(6) 0.01733(8) 0.01105(6) -.00019(6) -.00029(5) -.00048(5)
C(9) 0.01130(5) 0.01259(6) 0.01068(5) 0.00088(6) 0.00005(5) -.00013(5)
C(10) 0.01331(6) 0.01115(6) 0.01324(7) -.00095(6) 0.00128(5) 0.00084(5)
C(11) 0.01136(6) 0.00956(5) 0.01183(6) 0.00030(5) -.00007(5) -.00124(4)
C(12) 0.01125(6) 0.01018(5) 0.01191(6) 0.00126(5) -.00029(5) -.00008(4)
C(18) 0.02450(10) 0.01150(10) 0.01880(10) 0.00630(10) 0.00110(10) 0.00130(10)

loop_
_atom_site_label
_atom_site_fract_x
_atom_site_fract_y
_atom_site_fract_z
_atom_site_U_iso_or_equiv
O(13) 0.05013(5) 0.29898(3) 0.805950(10) 0.014
O(14) 0.44577(5) 0.36845(3) 0.785050(10) 0.015
O(16) -0.21364(17) 0.78722(5) 0.84594(2) 0.031
O(17) -0.04622(9) 0.59723(4) 0.797120(10) 0.020
N(1) 0.83318(5) 0.17992(4) 0.952230(10) 0.016
N(15) 0.63013(5) 0.06745(3) 0.795100(10) 0.012
C(2) 0.71161(6) 0.06734(4) 0.922750(10) 0.015
C(3) 0.50652(5) 0.13896(3) 0.900350(10) 0.012
C(4) 0.33361(5) 0.43977(3) 0.910430(10) 0.014
C(5) 0.38175(6) 0.58767(3) 0.934100(10) 0.017
C(6) 0.59315(6) 0.60658(4) 0.965080(10) 0.018
C(7) 0.75932(6) 0.47704(4) 0.973350(10) 0.016
C(8) 0.70770(5) 0.32762(4) 0.949690(10) 0.013
C(9) 0.49886(5) 0.30670(3) 0.917710(10) 0.012
C(10) 0.32950(5) 0.05244(3) 0.866050(10) 0.013
C(11) 0.36443(4) 0.09308(3) 0.811290(10) 0.011
C(12) 0.28346(5) 0.26903(3) 0.799160(10) 0.011
C(18) -0.16415(7) 0.64421(4) 0.836130(10) 0.018
H(1) 0.98376 0.15746 0.97333 0.048
H(2) 0.78417 -0.05685 0.92129 0.049
H(4) 0.17463 0.42813 0.88585 0.031
H(5) 0.26019 0.69178 0.92699 0.043
H(6) 0.63490 0.72195 0.98305 0.037
H(7) 0.91759 0.48225 0.99830 0.038
H(11) 0.25638 0.00731 0.78946 0.034
H(10A) 0.35129 -0.07915 0.86990 0.034
H(10B) 0.13577 0.08500 0.87375 0.029
H(15A) 0.73651 0.16792 0.79987 0.042
H(15B) 0.70948 -0.02561 0.81353 0.056
H(15C) 0.62678 0.03669 0.75958 0.041
H(17) -0.00135 0.47130 0.79669 0.062
H(18) -0.21940 0.54928 0.86172 0.046

loop_
_geom_angle_atom_site_label_1
_geom_angle_atom_site_label_2
_geom_angle_atom_site_label_3
_geom_angle_site_symmetry_1
_geom_angle_site_symmetry_2
_geom_angle_site_symmetry_3
_geom_angle
_geom_angle_publ_flag
C(18) O(17) H(17) 1_555 1_555 1_555 114.00 yes
C(2) N(1) C(8) 1_555 1_555 1_555 108.93(3) yes
C(2) N(1) H(1) 1_555 1_555 1_555 125.97 yes
C(8) N(1) H(1) 1_555 1_555 1_555 125.05 yes
H(15A) N(15) H(15B) 1_555 1_555 1_555 108.34 yes
H(15A) N(15) H(15C) 1_555 1_555 1_555 109.86 yes
H(15B) N(15) H(15C) 1_555 1_555 1_555 107.753 yes
N(1) C(2) C(3) 1_555 1_555 1_555 110.33(3) yes
N(1) C(2) H(2) 1_555 1_555 1_555 118.37 yes
C(3) C(2) H(2) 1_555 1_555 1_555 131.28 yes
C(2) C(3) C(9) 1_555 1_555 1_555 106.03(2) yes
C(2) C(3) C(10) 1_555 1_555 1_555 124.93(2) yes
C(9) C(3) C(10) 1_555 1_555 1_555 129.02(2) yes
C(5) C(4) C(9) 1_555 1_555 1_555 119.08(3) yes
C(5) C(4) H(4) 1_555 1_555 1_555 120.50 yes
C(9) C(4) H(4) 1_555 1_555 1_555 120.39 yes
C(4) C(5) C(6) 1_555 1_555 1_555 121.24(3) yes
C(4) C(5) H(5) 1_555 1_555 1_555 119.00 yes
C(6) C(5) H(5) 1_555 1_555 1_555 119.68 yes
C(5) C(6) C(7) 1_555 1_555 1_555 121.13(3) yes
C(5) C(6) H(6) 1_555 1_555 1_555 121.89 yes
C(7) C(6) H(6) 1_555 1_555 1_555 116.98 yes
C(6) C(7) C(8) 1_555 1_555 1_555 117.23(3) yes
C(6) C(7) H(7) 1_555 1_555 1_555 124.31 yes
C(8) C(7) H(7) 1_555 1_555 1_555 118.36 yes
N(1) C(8) C(7) 1_555 1_555 1_555 129.72(3) yes
N(1) C(8) C(9) 1_555 1_555 1_555 107.68(3) yes
C(7) C(8) C(9) 1_555 1_555 1_555 122.60(3) yes
C(3) C(9) C(4) 1_555 1_555 1_555 134.24(2) yes
C(3) C(9) C(8) 1_555 1_555 1_555 107.02(2) yes
C(4) C(9) C(8) 1_555 1_555 1_555 118.71(2) yes
C(3) C(10) C(11) 1_555 1_555 1_555 115.41(2) yes
C(3) C(10) H(10A) 1_555 1_555 1_555 109.67 yes
C(3) C(10) H(10B) 1_555 1_555 1_555 110.98 yes
C(11) C(10) H(10A) 1_555 1_555 1_555 107.06 yes
C(11) C(10) H(10B) 1_555 1_555 1_555 104.48 yes
H(10A) C(10) H(10B) 1_555 1_555 1_555 108.96 yes
C(10) C(11) C(12) 1_555 1_555 1_555 112.115(16) yes
C(10) C(11) H(11) 1_555 1_555 1_555 109.396 yes
C(12) C(11) H(11) 1_555 1_555 1_555 109.589 yes
O(13) C(12) O(14) 1_555 1_555 1_555 126.39(2) yes
O(13) C(12) C(11) 1_555 1_555 1_555 114.81(2) yes
O(14) C(12) C(11) 1_555 1_555 1_555 118.78(2) yes
O(16) C(18) O(17) 1_555 1_555 1_555 124.46(4) yes
O(16) C(18) H(18) 1_555 1_555 1_555 118.67 yes
O(17) C(18) H(18) 1_555 1_555 1_555 116.87 yes

loop_
_geom_bond_atom_site_label_1
_geom_bond_atom_site_label_2
_geom_bond_site_symmetry_1
_geom_bond_site_symmetry_2
_geom_bond_distance
_geom_bond_publ_flag
O(13) C(12) 1_555 1_555 1.2728(3) yes
O(14) C(12) 1_555 1_555 1.2404(3) yes
O(16) C(18) 1_555 1_555 1.2202(5) yes
O(17) C(18) 1_555 1_555 1.2908(5) yes
O(17) H(17) 1_555 1_555 1.05 yes
N(1) C(2) 1_555 1_555 1.3769(5) yes
N(1) C(8) 1_555 1_555 1.3730(4) yes
N(1) H(1) 1_555 1_555 1.00 yes
N(15) H(15A) 1_555 1_555 1.00 yes
N(15) H(15B) 1_555 1_555 1.00 yes
N(15) H(15C) 1_555 1_555 1.00 yes
C(2) C(3) 1_555 1_555 1.3749(4) yes
C(2) H(2) 1_555 1_555 1.08 yes
C(3) C(9) 1_555 1_555 1.4426(3) yes
C(3) C(10) 1_555 1_555 1.4989(4) yes
C(4) C(5) 1_555 1_555 1.3872(4) yes
C(4) C(9) 1_555 1_555 1.4046(3) yes
C(4) H(4) 1_555 1_555 1.08 yes
C(5) C(6) 1_555 1_555 1.4106(5) yes
C(5) H(5) 1_555 1_555 1.08 yes
C(6) C(7) 1_555 1_555 1.3899(5) yes
C(6) H(6) 1_555 1_555 1.08 yes
C(7) C(8) 1_555 1_555 1.4011(4) yes
C(7) H(7) 1_555 1_555 1.08 yes
C(8) C(9) 1_555 1_555 1.4183(3) yes
C(10) C(11) 1_555 1_555 1.5397(4) yes
C(10) H(10A) 1_555 1_555 1.08 yes
C(10) H(10B) 1_555 1_555 1.08 yes
C(11) C(12) 1_555 1_555 1.5281(3) yes
C(11) H(11) 1_555 1_555 1.08 yes
C(18) H(18) 1_555 1_555 1.08 yes
